data_7245896
loop_
_publ_author_name
'Ding, Lujia'
'Ge, Ruirong'
'Wang, Pengcheng'
'Li, Dongxue'
'Lin, Qiuhan'
'Lu, Ming'
'Xu, Yuangang'

_publ_section_title
;
 A series of N-trinitromethyl-substituted polynitro-pyrazoles:
 high-energy-density materials with positive oxygen balances
;
_journal_issue 51
_journal_name_full 'RSC Advances'
_journal_page_first 33304
_journal_page_last 33312
_journal_paper_doi 10.1039/D2RA06149J
_journal_volume 12
_journal_year 2022
_chemical_formula_moiety 'C6 H7 N5 O5'
_chemical_formula_sum 'C6 H7 N5 O5'
_chemical_formula_weight 229.17
_space_group_crystal_system monoclinic
_space_group_IT_number 14
_space_group_name_Hall '-P 2ybc'
_space_group_name_H-M_alt 'P 1 21/c 1'
_atom_sites_solution_hydrogens geom
_atom_sites_solution_primary dual
_audit_creation_date 2021-07-05
_audit_creation_method
;
Olex2 1.2
(compiled 2018.05.29 svn.r3508 for OlexSys, GUI svn.r5506)
;
_audit_update_record
;
2022-02-15 deposited with the CCDC.	2022-11-15 downloaded from the CCDC.
;
_cell_angle_alpha 90
_cell_angle_beta 97.924(3)
_cell_angle_gamma 90
_cell_formula_units_Z 4
_cell_length_a 4.4834(4)
_cell_length_b 20.756(2)
_cell_length_c 9.7107(9)
_cell_measurement_reflns_used 1815
_cell_measurement_temperature 110
_cell_measurement_theta_max 26.20
_cell_measurement_theta_min 3.627
_cell_volume 895.02(14)
_computing_cell_refinement 'SAINT V8.40A (?, 2016)'
_computing_data_reduction 'SAINT V8.40A (?, 2016)'
_computing_molecular_graphics 'Olex2 (Dolomanov et al., 2009)'
_computing_publication_material 'Olex2 (Dolomanov et al., 2009)'
_computing_structure_refinement 'ShelXL (Sheldrick, 2015)'
_computing_structure_solution 'ShelXT (Sheldrick, 2015)'
_diffrn_ambient_temperature 110
_diffrn_measured_fraction_theta_full 0.993
_diffrn_measured_fraction_theta_max 0.986
_diffrn_measurement_device_type 'Bruker D8 VENTURE'
_diffrn_measurement_method '\f and \w scans'
_diffrn_radiation_type MoK\a
_diffrn_radiation_wavelength 0.71073
_diffrn_reflns_av_R_equivalents 0.0773
_diffrn_reflns_av_unetI/netI 0.0643
_diffrn_reflns_Laue_measured_fraction_full 0.993
_diffrn_reflns_Laue_measured_fraction_max 0.986
_diffrn_reflns_limit_h_max 5
_diffrn_reflns_limit_h_min -5
_diffrn_reflns_limit_k_max 24
_diffrn_reflns_limit_k_min -25
_diffrn_reflns_limit_l_max 12
_diffrn_reflns_limit_l_min -12
_diffrn_reflns_number 8322
_diffrn_reflns_point_group_measured_fraction_full 0.993
_diffrn_reflns_point_group_measured_fraction_max 0.986
_diffrn_reflns_theta_full 25.242
_diffrn_reflns_theta_max 26.428
_diffrn_reflns_theta_min 2.334
_diffrn_standards_number 0
_exptl_absorpt_coefficient_mu 0.149
_exptl_absorpt_correction_T_max 0.7454
_exptl_absorpt_correction_T_min 0.6030
_exptl_absorpt_correction_type multi-scan
_exptl_absorpt_process_details
'SADABS-2016/2 (Bruker,2016/2) was used for absorption correction. wR2(int) was 0.1043 before and 0.0671 after correction. The Ratio of minimum to maximum transmission is 0.8090. The \l/2 correction factor is Not present.'
_exptl_crystal_colour colourless
_exptl_crystal_colour_primary colourless
_exptl_crystal_density_diffrn 1.701
_exptl_crystal_description block
_exptl_crystal_F_000 472
_exptl_crystal_size_max 0.12
_exptl_crystal_size_mid 0.08
_exptl_crystal_size_min 0.05
_refine_diff_density_max 0.302
_refine_diff_density_min -0.326
_refine_diff_density_rms 0.074
_refine_ls_extinction_method none
_refine_ls_goodness_of_fit_ref 1.061
_refine_ls_hydrogen_treatment constr
_refine_ls_matrix_type full
_refine_ls_number_parameters 146
_refine_ls_number_reflns 1823
_refine_ls_number_restraints 0
_refine_ls_restrained_S_all 1.061
_refine_ls_R_factor_all 0.0939
_refine_ls_R_factor_gt 0.0501
_refine_ls_shift/su_max 0.000
_refine_ls_shift/su_mean 0.000
_refine_ls_structure_factor_coef Fsqd
_refine_ls_weighting_details 'w=1/[\s^2^(Fo^2^)+(0.0417P)^2^+0.6589P] where P=(Fo^2^+2Fc^2^)/3'
_refine_ls_weighting_scheme calc
_refine_ls_wR_factor_gt 0.0989
_refine_ls_wR_factor_ref 0.1227
_reflns_Friedel_coverage 0.000
_reflns_number_gt 1219
_reflns_number_total 1823
_reflns_threshold_expression 'I > 2\s(I)'
_cod_data_source_file d2ra06149j2.cif
_cod_data_source_block 2147_0m
_cod_original_cell_volume 895.02(15)
_cod_database_code 7245896
_shelx_shelxl_version_number 2018/3
_shelx_space_group_comment
;
The symmetry employed for this shelxl refinement is uniquely defined
by the following loop, which should always be used as a source of
symmetry information in preference to the above space-group names.
They are only intended as comments.
;
_shelx_estimated_absorpt_t_max 0.993
_shelx_estimated_absorpt_t_min 0.982
_olex2_refinement_description
;
1. Fixed Uiso
 At 1.2 times of:
  All C(H,H) groups, All N(H,H) groups
 At 1.5 times of:
  All C(H,H,H) groups
2.a Secondary CH2 refined with riding coordinates:
 C5(H5A,H5B)
2.b X=CH2 refined with riding coordinates:
 N2(H2A,H2B)
2.c Idealised Me refined as rotating group:
 C6(H6A,H6B,H6C)
;
_olex2_submission_special_instructions 'No special instructions were received'

loop_
_space_group_symop_operation_xyz
'x, y, z'
'-x, y+1/2, -z+1/2'
'-x, -y, -z'
'x, -y-1/2, z-1/2'

loop_
_atom_site_label
_atom_site_type_symbol
_atom_site_fract_x
_atom_site_fract_y
_atom_site_fract_z
_atom_site_U_iso_or_equiv
_atom_site_adp_type
_atom_site_occupancy
_atom_site_site_symmetry_order
_atom_site_calc_flag
_atom_site_refinement_flags_posn
_atom_site_refinement_flags_adp
_atom_site_refinement_flags_occupancy
_atom_site_disorder_assembly
_atom_site_disorder_group
O001 O 0.6153(4) 0.63370(8) 0.2153(2) 0.0226(5) Uani 1 1 d . . . . .
O002 O 0.8442(4) 0.78445(8) 0.4709(2) 0.0249(5) Uani 1 1 d . . . . .
O003 O 1.1208(4) 0.72375(9) 0.35405(19) 0.0239(5) Uani 1 1 d . . . . .
O004 O 0.3055(4) 0.61541(9) 0.7941(2) 0.0270(5) Uani 1 1 d . . . . .
O005 O 0.4788(5) 0.52107(9) 0.7448(2) 0.0301(5) Uani 1 1 d . . . . .
N4 N 0.9045(5) 0.61459(10) 0.4733(2) 0.0176(5) Uani 1 1 d . . . . .
N5 N 0.7756(5) 0.57314(10) 0.5516(2) 0.0189(5) Uani 1 1 d . . . . .
N2 N 0.5085(5) 0.72606(10) 0.6614(2) 0.0208(5) Uani 1 1 d . . . . .
H2A H 0.536272 0.765696 0.633666 0.025 Uiso 1 1 calc R . . . .
H2B H 0.393734 0.718857 0.726404 0.025 Uiso 1 1 calc R . . . .
N3 N 0.9386(5) 0.73138(10) 0.4379(2) 0.0207(5) Uani 1 1 d . . . . .
N1 N 0.4602(5) 0.57972(11) 0.7295(2) 0.0212(5) Uani 1 1 d . . . . .
C2 C 0.6408(6) 0.67668(12) 0.6048(3) 0.0175(6) Uani 1 1 d . . . . .
C1 C 0.8292(6) 0.67718(12) 0.5017(3) 0.0176(6) Uani 1 1 d . . . . .
C4 C 0.8434(6) 0.60136(12) 0.2191(3) 0.0191(6) Uani 1 1 d . . . . .
C3 C 0.6232(6) 0.61006(12) 0.6306(3) 0.0193(6) Uani 1 1 d . . . . .
C5 C 1.0416(6) 0.58888(13) 0.3568(3) 0.0201(6) Uani 1 1 d . . . . .
H5A H 1.073071 0.541922 0.369442 0.024 Uiso 1 1 calc R . . . .
H5B H 1.240700 0.609273 0.355287 0.024 Uiso 1 1 calc R . . . .
C6 C 0.9476(7) 0.57239(14) 0.0939(3) 0.0252(7) Uani 1 1 d . . . . .
H6A H 0.779216 0.570580 0.018090 0.038 Uiso 1 1 calc GR . . . .
H6B H 1.022613 0.528714 0.115822 0.038 Uiso 1 1 calc GR . . . .
H6C H 1.109638 0.598802 0.065387 0.038 Uiso 1 1 calc GR . . . .

loop_
_atom_site_aniso_label
_atom_site_aniso_U_11
_atom_site_aniso_U_22
_atom_site_aniso_U_33
_atom_site_aniso_U_23
_atom_site_aniso_U_13
_atom_site_aniso_U_12
O001 0.0228(11) 0.0211(10) 0.0248(11) 0.0011(8) 0.0061(9) 0.0017(8)
O002 0.0338(12) 0.0160(10) 0.0269(11) -0.0024(8) 0.0111(10) 0.0012(8)
O003 0.0257(11) 0.0278(11) 0.0212(10) 0.0003(8) 0.0133(10) -0.0023(8)
O004 0.0299(12) 0.0305(11) 0.0240(11) -0.0009(9) 0.0157(10) 0.0026(9)
O005 0.0371(13) 0.0231(12) 0.0327(12) 0.0057(9) 0.0139(10) -0.0009(9)
N4 0.0200(12) 0.0167(12) 0.0176(12) 0.0001(9) 0.0078(10) -0.0001(9)
N5 0.0206(12) 0.0199(12) 0.0175(11) 0.0011(9) 0.0076(10) -0.0005(10)
N2 0.0241(12) 0.0182(12) 0.0221(12) -0.0020(9) 0.0107(11) 0.0000(10)
N3 0.0209(12) 0.0216(13) 0.0202(12) 0.0000(10) 0.0049(11) -0.0009(10)
N1 0.0218(13) 0.0249(14) 0.0176(12) 0.0025(10) 0.0048(11) -0.0014(10)
C2 0.0172(14) 0.0201(14) 0.0154(13) -0.0014(10) 0.0027(12) -0.0012(11)
C1 0.0190(14) 0.0168(14) 0.0171(13) -0.0002(11) 0.0030(12) -0.0003(11)
C4 0.0240(15) 0.0142(14) 0.0202(14) -0.0002(11) 0.0075(13) -0.0041(11)
C3 0.0176(14) 0.0210(15) 0.0204(14) 0.0019(11) 0.0063(12) 0.0007(11)
C5 0.0231(15) 0.0201(14) 0.0190(14) -0.0003(11) 0.0095(13) 0.0025(11)
C6 0.0303(16) 0.0267(16) 0.0202(15) -0.0022(12) 0.0089(14) 0.0019(13)

loop_
_atom_type_symbol
_atom_type_description
_atom_type_scat_dispersion_real
_atom_type_scat_dispersion_imag
_atom_type_scat_source
C C 0.0033 0.0016 'International Tables Vol C Tables 4.2.6.8 and 6.1.1.4'
H H 0.0000 0.0000 'International Tables Vol C Tables 4.2.6.8 and 6.1.1.4'
N N 0.0061 0.0033 'International Tables Vol C Tables 4.2.6.8 and 6.1.1.4'
O O 0.0106 0.0060 'International Tables Vol C Tables 4.2.6.8 and 6.1.1.4'

loop_
_geom_angle_atom_site_label_1
_geom_angle_atom_site_label_2
_geom_angle_atom_site_label_3
_geom_angle
_geom_angle_site_symmetry_1
_geom_angle_site_symmetry_3
_geom_angle_publ_flag
N5 N4 C1 110.9(2) . . ?
N5 N4 C5 117.9(2) . . ?
C1 N4 C5 129.8(2) . . ?
N4 N5 C3 104.7(2) . . ?
H2A N2 H2B 120.0 . . ?
C2 N2 H2A 120.0 . . ?
C2 N2 H2B 120.0 . . ?
O002 N3 O003 124.3(2) . . ?
O002 N3 C1 116.4(2) . . ?
O003 N3 C1 119.3(2) . . ?
O004 N1 C3 116.7(2) . . ?
O005 N1 O004 124.3(2) . . ?
O005 N1 C3 119.0(2) . . ?
N2 C2 C1 129.4(2) . . ?
N2 C2 C3 129.7(2) . . ?
C1 C2 C3 100.9(2) . . ?
N4 C1 N3 123.7(2) . . ?
N4 C1 C2 109.0(2) . . ?
C2 C1 N3 127.2(2) . . ?
O001 C4 C5 120.4(2) . . ?
O001 C4 C6 123.6(3) . . ?
C6 C4 C5 116.0(2) . . ?
N5 C3 N1 118.8(2) . . ?
N5 C3 C2 114.5(2) . . ?
C2 C3 N1 126.7(2) . . ?
N4 C5 C4 111.2(2) . . ?
N4 C5 H5A 109.4 . . ?
N4 C5 H5B 109.4 . . ?
C4 C5 H5A 109.4 . . ?
C4 C5 H5B 109.4 . . ?
H5A C5 H5B 108.0 . . ?
C4 C6 H6A 109.5 . . ?
C4 C6 H6B 109.5 . . ?
C4 C6 H6C 109.5 . . ?
H6A C6 H6B 109.5 . . ?
H6A C6 H6C 109.5 . . ?
H6B C6 H6C 109.5 . . ?

loop_
_geom_bond_atom_site_label_1
_geom_bond_atom_site_label_2
_geom_bond_distance
_geom_bond_site_symmetry_2
_geom_bond_publ_flag
O001 C4 1.220(3) . ?
O002 N3 1.238(3) . ?
O003 N3 1.240(3) . ?
O004 N1 1.242(3) . ?
O005 N1 1.228(3) . ?
N4 N5 1.332(3) . ?
N4 C1 1.380(3) . ?
N4 C5 1.460(3) . ?
N5 C3 1.337(3) . ?
N2 H2A 0.8800 . ?
N2 H2B 0.8800 . ?
N2 C2 1.340(3) . ?
N3 C1 1.405(3) . ?
N1 C3 1.430(3) . ?
C2 C1 1.396(4) . ?
C2 C3 1.409(4) . ?
C4 C5 1.522(4) . ?
C4 C6 1.488(4) . ?
C5 H5A 0.9900 . ?
C5 H5B 0.9900 . ?
C6 H6A 0.9800 . ?
C6 H6B 0.9800 . ?
C6 H6C 0.9800 . ?
